data_7134359
loop_
_publ_author_name
'Kumari, Akanksha'
'Peddi, Balakrishna'
'Yildiz, Cem. B.'
'Majumdar, Moumita'

_publ_section_title
;
 An intramolecular phosphine-oxide stabilized germanium(iv) di-cation with
 enhanced Lewis acidity and catalytic applications
;
_journal_issue 35
_journal_name_full 'Chemical Communications'
_journal_page_first 6506
_journal_page_last 6509
_journal_paper_doi 10.1039/D5CC00250H
_journal_volume 61
_journal_year 2025
_chemical_formula_sum 'C37 H45 F3 Ge O5 P2 S'
_chemical_formula_weight 793.32
_space_group_crystal_system triclinic
_space_group_IT_number 2
_space_group_name_Hall '-P 1'
_space_group_name_H-M_alt 'P -1'
_atom_sites_solution_hydrogens mixed
_audit_creation_method SHELXL-2018/3
_audit_update_record
;
2025-01-13 deposited with the CCDC.	2025-03-27 downloaded from the CCDC.
;
_cell_angle_alpha 94.403(13)
_cell_angle_beta 96.594(12)
_cell_angle_gamma 98.318(13)
_cell_formula_units_Z 2
_cell_length_a 10.664(5)
_cell_length_b 11.806(6)
_cell_length_c 14.963(7)
_cell_measurement_temperature 150(2)
_cell_volume 1843.3(15)
_computing_structure_refinement 'SHELXL-2018/3 (Sheldrick, 2018)'
_computing_structure_solution 'SHELXT 2014/5 (Sheldrick, 2014)'
_diffrn_ambient_temperature 150(2)
_diffrn_measured_fraction_theta_full 0.993
_diffrn_measured_fraction_theta_max 0.993
_diffrn_radiation_type MoK\a
_diffrn_radiation_wavelength 0.71073
_diffrn_reflns_av_R_equivalents 0.0615
_diffrn_reflns_av_unetI/netI 0.0705
_diffrn_reflns_Laue_measured_fraction_full 0.993
_diffrn_reflns_Laue_measured_fraction_max 0.993
_diffrn_reflns_limit_h_max 12
_diffrn_reflns_limit_h_min -12
_diffrn_reflns_limit_k_max 14
_diffrn_reflns_limit_k_min -14
_diffrn_reflns_limit_l_max 17
_diffrn_reflns_limit_l_min -17
_diffrn_reflns_number 19848
_diffrn_reflns_point_group_measured_fraction_full 0.993
_diffrn_reflns_point_group_measured_fraction_max 0.993
_diffrn_reflns_theta_full 25.193
_diffrn_reflns_theta_max 25.193
_diffrn_reflns_theta_min 2.122
_exptl_absorpt_coefficient_mu 1.031
_exptl_crystal_density_diffrn 1.429
_exptl_crystal_F_000 824
_exptl_crystal_size_max 0.090
_exptl_crystal_size_mid 0.060
_exptl_crystal_size_min 0.050
_refine_diff_density_max 0.433
_refine_diff_density_min -0.521
_refine_diff_density_rms 0.074
_refine_ls_extinction_method none
_refine_ls_goodness_of_fit_ref 1.031
_refine_ls_hydrogen_treatment mixed
_refine_ls_matrix_type full
_refine_ls_number_parameters 454
_refine_ls_number_reflns 6594
_refine_ls_number_restraints 0
_refine_ls_restrained_S_all 1.031
_refine_ls_R_factor_all 0.0636
_refine_ls_R_factor_gt 0.0401
_refine_ls_shift/su_max 0.001
_refine_ls_shift/su_mean 0.000
_refine_ls_structure_factor_coef Fsqd
_refine_ls_weighting_details 'w=1/[\s^2^(Fo^2^)+(0.0344P)^2^+0.4817P] where P=(Fo^2^+2Fc^2^)/3'
_refine_ls_weighting_scheme calc
_refine_ls_wR_factor_gt 0.0856
_refine_ls_wR_factor_ref 0.0947
_reflns_Friedel_coverage 0.000
_reflns_number_gt 4980
_reflns_number_total 6594
_reflns_threshold_expression 'I > 2\s(I)'
_cod_data_source_file d5cc00250h2.cif
_cod_data_source_block shelx_CCDC1
_cod_depositor_comments 'Adding full bibliography for 7134358--7134361.cif.'
_cod_original_cell_volume 1843.3(16)
_cod_database_code 7134359
_shelx_shelxl_version_number 2018/3
_shelx_space_group_comment
;
The symmetry employed for this shelxl refinement is uniquely defined
by the following loop, which should always be used as a source of
symmetry information in preference to the above space-group names.
They are only intended as comments.
;
_shelx_estimated_absorpt_t_min 0.913
_shelx_estimated_absorpt_t_max 0.950

loop_
_space_group_symop_operation_xyz
'x, y, z'
'-x, -y, -z'

loop_
_atom_site_label
_atom_site_type_symbol
_atom_site_fract_x
_atom_site_fract_y
_atom_site_fract_z
_atom_site_U_iso_or_equiv
_atom_site_adp_type
_atom_site_occupancy
_atom_site_site_symmetry_order
_atom_site_calc_flag
_atom_site_refinement_flags_posn
_atom_site_refinement_flags_adp
_atom_site_refinement_flags_occupancy
_atom_site_disorder_assembly
_atom_site_disorder_group
Ge1 Ge 0.52491(3) 0.18267(3) 0.30074(2) 0.01772(10) Uani 1 1 d . . . . .
P1 P 0.28845(7) 0.13518(7) 0.13964(5) 0.01808(19) Uani 1 1 d . . . . .
P2 P 0.72758(7) 0.15915(7) 0.46709(5) 0.01863(19) Uani 1 1 d . . . . .
S1 S 0.97013(8) 0.78216(8) 0.20490(6) 0.0342(2) Uani 1 1 d . . . . .
O1 O 0.34390(18) 0.15332(17) 0.23880(13) 0.0197(5) Uani 1 1 d . . . . .
O2 O 0.70368(18) 0.19469(18) 0.37210(13) 0.0213(5) Uani 1 1 d . . . . .
F3 F 1.0047(2) 0.59636(19) 0.11011(16) 0.0537(6) Uani 1 1 d . . . . .
F2 F 1.1744(2) 0.71964(19) 0.15113(18) 0.0630(7) Uani 1 1 d . . . . .
O5 O 0.9479(3) 0.8314(2) 0.12050(17) 0.0498(7) Uani 1 1 d . . . . .
O4 O 1.0548(3) 0.8563(2) 0.27377(16) 0.0468(7) Uani 1 1 d . . . . .
C12 C 0.5216(3) 0.2698(2) 0.11521(19) 0.0160(7) Uani 1 1 d . . . . .
C5 C 0.5907(3) 0.2627(2) 0.20294(19) 0.0179(7) Uani 1 1 d . . . . .
F1 F 1.0942(3) 0.6134(2) 0.24625(19) 0.0793(9) Uani 1 1 d . . . . .
C6 C 0.3945(3) 0.2174(3) 0.0770(2) 0.0185(7) Uani 1 1 d . . . . .
C23 C 0.4552(3) 0.3314(2) 0.55454(19) 0.0173(7) Uani 1 1 d . . . . .
C24 C 0.5180(3) 0.2715(3) 0.4927(2) 0.0177(7) Uani 1 1 d . . . . .
C21 C 0.4792(3) 0.3322(3) 0.6488(2) 0.0205(7) Uani 1 1 d . . . . .
C17 C 0.4747(3) 0.2756(3) 0.39855(19) 0.0172(7) Uani 1 1 d . . . . .
C11 C 0.5874(3) 0.3391(2) 0.05763(19) 0.0162(7) Uani 1 1 d . . . . .
C18 C 0.6174(3) 0.2149(3) 0.5333(2) 0.0189(7) Uani 1 1 d . . . . .
O3 O 0.8605(3) 0.7186(3) 0.2324(2) 0.0811(11) Uani 1 1 d . . . . .
C8 C 0.4169(3) 0.3036(3) -0.0653(2) 0.0244(8) Uani 1 1 d . . . . .
H8 H 0.381762 0.312354 -0.125154 0.029 Uiso 1 1 calc R U . . .
C9 C 0.5363(3) 0.3574(2) -0.0312(2) 0.0196(7) Uani 1 1 d . . . . .
C4 C 0.7131(3) 0.3240(3) 0.2226(2) 0.0222(7) Uani 1 1 d . . . . .
H4 H 0.759110 0.317472 0.279720 0.027 Uiso 1 1 calc R U . . .
C14 C 0.3595(3) 0.3973(3) 0.5286(2) 0.0202(7) Uani 1 1 d . . . . .
C2 C 0.7103(3) 0.4021(3) 0.0812(2) 0.0191(7) Uani 1 1 d . . . . .
C16 C 0.3835(3) 0.3438(3) 0.3763(2) 0.0219(7) Uani 1 1 d . . . . .
H16 H 0.357747 0.348697 0.313925 0.026 Uiso 1 1 calc R U . . .
C19 C 0.6396(3) 0.2164(3) 0.6271(2) 0.0242(8) Uani 1 1 d . . . . .
H19 H 0.705225 0.177761 0.652705 0.029 Uiso 1 1 calc R U . . .
C10 C 0.6311(3) 0.4399(3) -0.0698(2) 0.0228(7) Uani 1 1 d . . . . .
H10A H 0.594681 0.509756 -0.084391 0.027 Uiso 1 1 calc R U . . .
H10B H 0.656693 0.403856 -0.125407 0.027 Uiso 1 1 calc R U . . .
C1 C 0.7473(3) 0.4702(3) 0.0052(2) 0.0233(7) Uani 1 1 d . . . . .
H1A H 0.825340 0.448021 -0.016625 0.028 Uiso 1 1 calc R U . . .
H1B H 0.763027 0.553665 0.024649 0.028 Uiso 1 1 calc R U . . .
C3 C 0.7739(3) 0.3945(3) 0.1646(2) 0.0237(7) Uani 1 1 d . . . . .
H3 H 0.857321 0.436017 0.182684 0.028 Uiso 1 1 calc R U . . .
C20 C 0.5697(3) 0.2722(3) 0.6849(2) 0.0263(8) Uani 1 1 d . . . . .
H20 H 0.584737 0.268546 0.748311 0.032 Uiso 1 1 calc R U . . .
C27 C 0.3944(3) -0.0598(3) 0.1114(2) 0.0355(9) Uani 1 1 d . . . . .
H27A H 0.454581 -0.016622 0.076903 0.053 Uiso 1 1 calc R U . . .
H27B H 0.381572 -0.141544 0.089512 0.053 Uiso 1 1 calc R U . . .
H27C H 0.429000 -0.050009 0.175592 0.053 Uiso 1 1 calc R U . . .
C25 C 0.2671(3) -0.0151(3) 0.0994(2) 0.0246(7) Uani 1 1 d . . . . .
H25 H 0.210398 -0.057500 0.138651 0.029 Uiso 1 1 calc R U . . .
C13 C 0.3133(3) 0.4477(3) 0.6121(2) 0.0260(8) Uani 1 1 d . . . . .
H13A H 0.221301 0.419728 0.612504 0.031 Uiso 1 1 calc R U . . .
H13B H 0.326817 0.532693 0.615295 0.031 Uiso 1 1 calc R U . . .
C7 C 0.3472(3) 0.2353(3) -0.0103(2) 0.0213(7) Uani 1 1 d . . . . .
H7 H 0.263101 0.199232 -0.033785 0.026 Uiso 1 1 calc R U . . .
C22 C 0.3941(3) 0.4061(3) 0.6918(2) 0.0270(8) Uani 1 1 d . . . . .
H22A H 0.445787 0.472261 0.730355 0.032 Uiso 1 1 calc R U . . .
H22B H 0.338572 0.360955 0.729233 0.032 Uiso 1 1 calc R U . . .
C15 C 0.3261(3) 0.4065(3) 0.4390(2) 0.0247(8) Uani 1 1 d . . . . .
H15 H 0.265556 0.454007 0.419715 0.030 Uiso 1 1 calc R U . . .
C28 C 0.1346(3) 0.1838(3) 0.1263(2) 0.0207(7) Uani 1 1 d . . . . .
H28 H 0.095574 0.163795 0.061952 0.025 Uiso 1 1 calc R U . . .
C35 C 0.7480(3) -0.0377(3) 0.5581(2) 0.0273(8) Uani 1 1 d . . . . .
H35A H 0.837616 -0.004902 0.577861 0.041 Uiso 1 1 calc R U . . .
H35B H 0.739138 -0.121779 0.552200 0.041 Uiso 1 1 calc R U . . .
H35C H 0.694840 -0.012768 0.602796 0.041 Uiso 1 1 calc R U . . .
C34 C 0.7049(3) 0.0038(3) 0.4664(2) 0.0239(7) Uani 1 1 d . . . . .
H34 H 0.610640 -0.022399 0.453953 0.029 Uiso 1 1 calc R U . . .
C31 C 0.8868(3) 0.2254(3) 0.5168(2) 0.0246(8) Uani 1 1 d . . . . .
H31 H 0.903537 0.199322 0.578512 0.030 Uiso 1 1 calc R U . . .
C30 C 0.1465(3) 0.3134(3) 0.1476(3) 0.0349(9) Uani 1 1 d . . . . .
H30A H 0.176963 0.333873 0.211976 0.052 Uiso 1 1 calc R U . . .
H30B H 0.062754 0.337302 0.133368 0.052 Uiso 1 1 calc R U . . .
H30C H 0.207254 0.352418 0.111351 0.052 Uiso 1 1 calc R U . . .
C32 C 0.8949(3) 0.3558(3) 0.5264(3) 0.0366(9) Uani 1 1 d . . . . .
H32A H 0.880245 0.383064 0.466457 0.055 Uiso 1 1 calc R U . . .
H32B H 0.979820 0.390970 0.556118 0.055 Uiso 1 1 calc R U . . .
H32C H 0.829804 0.377214 0.562938 0.055 Uiso 1 1 calc R U . . .
C36 C 0.7630(4) -0.0539(3) 0.3889(2) 0.0358(9) Uani 1 1 d . . . . .
H36A H 0.736437 -0.022191 0.332348 0.054 Uiso 1 1 calc R U . . .
H36B H 0.733077 -0.136966 0.382978 0.054 Uiso 1 1 calc R U . . .
H36C H 0.856363 -0.039429 0.401857 0.054 Uiso 1 1 calc R U . . .
C29 C 0.0477(3) 0.1206(3) 0.1863(2) 0.0342(9) Uani 1 1 d . . . . .
H29A H 0.034858 0.037849 0.167727 0.051 Uiso 1 1 calc R U . . .
H29B H -0.034906 0.148179 0.180420 0.051 Uiso 1 1 calc R U . . .
H29C H 0.087289 0.134954 0.249345 0.051 Uiso 1 1 calc R U . . .
C26 C 0.2029(4) -0.0431(3) 0.0020(2) 0.0404(10) Uani 1 1 d . . . . .
H26A H 0.120220 -0.015553 -0.004129 0.061 Uiso 1 1 calc R U . . .
H26B H 0.189659 -0.126525 -0.013575 0.061 Uiso 1 1 calc R U . . .
H26C H 0.257522 -0.005295 -0.038825 0.061 Uiso 1 1 calc R U . . .
C37 C 1.0645(3) 0.6734(3) 0.1761(3) 0.0383(9) Uani 1 1 d . . . . .
C33 C 0.9867(3) 0.1902(3) 0.4614(3) 0.0500(11) Uani 1 1 d . . . . .
H33A H 0.984023 0.106717 0.459236 0.075 Uiso 1 1 calc R U . . .
H33B H 1.071457 0.228772 0.488939 0.075 Uiso 1 1 calc R U . . .
H33C H 0.969629 0.212290 0.399837 0.075 Uiso 1 1 calc R U . . .
H1 H 0.520(3) 0.061(2) 0.3047(19) 0.026(8) Uiso 1 1 d . . . . .

loop_
_atom_site_aniso_label
_atom_site_aniso_U_11
_atom_site_aniso_U_22
_atom_site_aniso_U_33
_atom_site_aniso_U_23
_atom_site_aniso_U_13
_atom_site_aniso_U_12
Ge1 0.01591(18) 0.02267(19) 0.01418(19) 0.00495(14) -0.00063(13) 0.00206(14)
P1 0.0155(4) 0.0215(4) 0.0159(4) 0.0040(3) -0.0017(3) 0.0002(3)
P2 0.0158(4) 0.0228(4) 0.0172(4) 0.0048(4) -0.0017(3) 0.0042(3)
S1 0.0286(5) 0.0353(5) 0.0378(6) 0.0042(4) 0.0042(4) 0.0012(4)
O1 0.0160(11) 0.0278(12) 0.0143(11) 0.0062(9) -0.0011(8) 0.0005(9)
O2 0.0154(11) 0.0334(13) 0.0162(12) 0.0064(10) -0.0002(9) 0.0066(10)
F3 0.0426(13) 0.0478(14) 0.0622(16) -0.0179(12) 0.0046(11) -0.0084(11)
F2 0.0277(13) 0.0457(14) 0.112(2) -0.0080(14) 0.0158(13) -0.0032(11)
O5 0.0517(18) 0.0532(17) 0.0387(17) 0.0095(13) -0.0224(13) 0.0090(14)
O4 0.0682(19) 0.0385(15) 0.0286(15) -0.0002(12) -0.0129(13) 0.0079(14)
C12 0.0182(16) 0.0165(15) 0.0148(16) 0.0011(13) 0.0021(12) 0.0073(13)
C5 0.0206(17) 0.0192(16) 0.0141(17) 0.0022(13) 0.0004(13) 0.0053(13)
F1 0.105(2) 0.0485(15) 0.080(2) 0.0176(15) -0.0249(17) 0.0207(16)
C6 0.0196(16) 0.0182(16) 0.0169(17) 0.0015(13) -0.0002(13) 0.0024(13)
C23 0.0165(16) 0.0192(16) 0.0144(17) 0.0036(13) 0.0006(12) -0.0031(13)
C24 0.0127(15) 0.0200(16) 0.0182(17) 0.0039(13) 0.0005(12) -0.0045(13)
C21 0.0184(16) 0.0242(17) 0.0167(18) 0.0017(14) 0.0015(13) -0.0030(14)
C17 0.0152(15) 0.0206(16) 0.0148(17) 0.0053(13) 0.0025(12) -0.0030(13)
C11 0.0206(16) 0.0157(15) 0.0134(16) -0.0001(13) 0.0024(13) 0.0065(13)
C18 0.0165(16) 0.0220(16) 0.0172(17) 0.0024(13) -0.0024(13) 0.0029(13)
O3 0.064(2) 0.064(2) 0.121(3) 0.007(2) 0.062(2) -0.0074(18)
C8 0.0281(18) 0.0311(19) 0.0130(17) 0.0063(15) -0.0020(14) 0.0023(16)
C9 0.0253(17) 0.0173(16) 0.0174(17) 0.0021(13) 0.0054(13) 0.0055(14)
C4 0.0205(17) 0.0299(18) 0.0157(17) 0.0063(14) -0.0026(13) 0.0038(15)
C14 0.0161(16) 0.0222(17) 0.0216(18) 0.0026(14) 0.0016(13) 0.0009(14)
C2 0.0222(17) 0.0191(16) 0.0176(17) 0.0020(13) 0.0057(13) 0.0055(14)
C16 0.0201(17) 0.0294(18) 0.0153(17) 0.0062(14) -0.0029(13) 0.0027(15)
C19 0.0245(18) 0.0299(18) 0.0182(18) 0.0049(15) -0.0037(14) 0.0078(15)
C10 0.0277(18) 0.0264(17) 0.0160(17) 0.0075(14) 0.0060(14) 0.0047(15)
C1 0.0228(17) 0.0258(17) 0.0205(18) 0.0047(15) 0.0037(14) -0.0007(14)
C3 0.0159(16) 0.0289(18) 0.0255(19) 0.0027(15) 0.0020(14) 0.0010(14)
C20 0.0290(19) 0.0332(19) 0.0148(18) 0.0035(15) -0.0013(14) 0.0012(16)
C27 0.045(2) 0.0266(19) 0.034(2) -0.0009(16) -0.0028(17) 0.0125(17)
C25 0.0242(18) 0.0209(17) 0.0266(19) 0.0027(14) 0.0004(14) -0.0012(14)
C13 0.0230(18) 0.0326(19) 0.0221(19) -0.0015(15) 0.0027(14) 0.0056(15)
C7 0.0205(17) 0.0233(17) 0.0186(18) 0.0006(14) -0.0013(13) 0.0025(14)
C22 0.0252(18) 0.036(2) 0.0191(19) 0.0015(15) 0.0020(14) 0.0047(16)
C15 0.0209(17) 0.0294(18) 0.0246(19) 0.0053(15) -0.0003(14) 0.0081(15)
C28 0.0152(16) 0.0283(17) 0.0183(17) 0.0063(14) -0.0001(13) 0.0018(14)
C35 0.0289(19) 0.0241(17) 0.030(2) 0.0085(15) 0.0034(15) 0.0049(15)
C34 0.0192(17) 0.0249(17) 0.0267(19) 0.0046(15) -0.0005(14) 0.0017(14)
C31 0.0213(17) 0.0246(17) 0.0261(19) 0.0078(15) -0.0055(14) 0.0010(15)
C30 0.028(2) 0.0308(19) 0.049(2) 0.0112(18) 0.0060(17) 0.0100(16)
C32 0.0251(19) 0.0291(19) 0.052(3) 0.0054(18) -0.0023(17) -0.0033(16)
C36 0.046(2) 0.0269(19) 0.035(2) 0.0008(17) 0.0057(17) 0.0050(17)
C29 0.0253(19) 0.039(2) 0.040(2) 0.0060(18) 0.0101(16) 0.0029(17)
C26 0.047(2) 0.031(2) 0.036(2) -0.0067(18) -0.0126(18) 0.0029(18)
C37 0.028(2) 0.036(2) 0.046(2) 0.0015(19) -0.0018(17) -0.0050(17)
C33 0.0181(19) 0.050(3) 0.079(3) -0.010(2) 0.0067(19) 0.0024(18)

loop_
_atom_type_symbol
_atom_type_description
_atom_type_scat_dispersion_real
_atom_type_scat_dispersion_imag
_atom_type_scat_source
C C 0.0033 0.0016 'International Tables Vol C Tables 4.2.6.8 and 6.1.1.4'
H H 0.0000 0.0000 'International Tables Vol C Tables 4.2.6.8 and 6.1.1.4'
F F 0.0171 0.0103 'International Tables Vol C Tables 4.2.6.8 and 6.1.1.4'
Ge Ge 0.1547 1.8001 'International Tables Vol C Tables 4.2.6.8 and 6.1.1.4'
O O 0.0106 0.0060 'International Tables Vol C Tables 4.2.6.8 and 6.1.1.4'
P P 0.1023 0.0942 'International Tables Vol C Tables 4.2.6.8 and 6.1.1.4'
S S 0.1246 0.1234 'International Tables Vol C Tables 4.2.6.8 and 6.1.1.4'

loop_
_geom_angle_atom_site_label_1
_geom_angle_atom_site_label_2
_geom_angle_atom_site_label_3
_geom_angle
_geom_angle_site_symmetry_1
_geom_angle_site_symmetry_3
_geom_angle_publ_flag
C17 Ge1 C5 117.03(13) . . ?
C17 Ge1 O1 90.56(10) . . ?
C5 Ge1 O1 93.63(11) . . ?
C17 Ge1 O2 89.36(10) . . ?
C5 Ge1 O2 92.77(11) . . ?
O1 Ge1 O2 172.86(8) . . ?
C17 Ge1 H1 120.2(11) . . ?
C5 Ge1 H1 122.7(12) . . ?
O1 Ge1 H1 89.0(11) . . ?
O2 Ge1 H1 84.9(11) . . ?
O1 P1 C6 108.47(13) . . ?
O1 P1 C25 110.43(13) . . ?
C6 P1 C25 110.47(15) . . ?
O1 P1 C28 109.35(13) . . ?
C6 P1 C28 109.38(14) . . ?
C25 P1 C28 108.72(14) . . ?
O2 P2 C18 108.53(13) . . ?
O2 P2 C31 108.59(14) . . ?
C18 P2 C31 107.28(15) . . ?
O2 P2 C34 111.01(13) . . ?
C18 P2 C34 109.02(15) . . ?
C31 P2 C34 112.28(14) . . ?
O3 S1 O4 116.8(2) . . ?
O3 S1 O5 114.8(2) . . ?
O4 S1 O5 114.44(16) . . ?
O3 S1 C37 103.34(19) . . ?
O4 S1 C37 102.56(17) . . ?
O5 S1 C37 102.05(18) . . ?
P1 O1 Ge1 132.20(12) . . ?
P2 O2 Ge1 123.72(12) . . ?
C11 C12 C6 114.3(3) . . ?
C11 C12 C5 115.7(3) . . ?
C6 C12 C5 130.0(3) . . ?
C4 C5 C12 117.8(3) . . ?
C4 C5 Ge1 115.8(2) . . ?
C12 C5 Ge1 126.3(2) . . ?
C7 C6 C12 120.3(3) . . ?
C7 C6 P1 117.0(2) . . ?
C12 C6 P1 122.6(2) . . ?
C21 C23 C14 111.8(3) . . ?
C21 C23 C24 124.5(3) . . ?
C14 C23 C24 123.6(3) . . ?
C23 C24 C18 114.7(3) . . ?
C23 C24 C17 116.2(3) . . ?
C18 C24 C17 129.1(3) . . ?
C20 C21 C23 119.0(3) . . ?
C20 C21 C22 132.1(3) . . ?
C23 C21 C22 108.9(3) . . ?
C16 C17 C24 118.1(3) . . ?
C16 C17 Ge1 117.1(2) . . ?
C24 C17 Ge1 124.6(2) . . ?
C2 C11 C12 124.6(3) . . ?
C2 C11 C9 110.9(3) . . ?
C12 C11 C9 124.4(3) . . ?
C19 C18 C24 119.9(3) . . ?
C19 C18 P2 118.7(2) . . ?
C24 C18 P2 120.9(2) . . ?
C9 C8 C7 118.6(3) . . ?
C9 C8 H8 120.7 . . ?
C7 C8 H8 120.7 . . ?
C8 C9 C11 119.1(3) . . ?
C8 C9 C10 131.7(3) . . ?
C11 C9 C10 109.2(3) . . ?
C5 C4 C3 124.9(3) . . ?
C5 C4 H4 117.6 . . ?
C3 C4 H4 117.6 . . ?
C15 C14 C23 119.1(3) . . ?
C15 C14 C13 131.9(3) . . ?
C23 C14 C13 109.0(3) . . ?
C3 C2 C11 118.8(3) . . ?
C3 C2 C1 131.3(3) . . ?
C11 C2 C1 110.0(3) . . ?
C17 C16 C15 124.6(3) . . ?
C17 C16 H16 117.7 . . ?
C15 C16 H16 117.7 . . ?
C20 C19 C18 122.8(3) . . ?
C20 C19 H19 118.6 . . ?
C18 C19 H19 118.6 . . ?
C9 C10 C1 105.3(2) . . ?
C9 C10 H10A 110.7 . . ?
C1 C10 H10A 110.7 . . ?
C9 C10 H10B 110.7 . . ?
C1 C10 H10B 110.7 . . ?
H10A C10 H10B 108.8 . . ?
C2 C1 C10 104.7(2) . . ?
C2 C1 H1A 110.8 . . ?
C10 C1 H1A 110.8 . . ?
C2 C1 H1B 110.8 . . ?
C10 C1 H1B 110.8 . . ?
H1A C1 H1B 108.9 . . ?
C2 C3 C4 118.2(3) . . ?
C2 C3 H3 120.9 . . ?
C4 C3 H3 120.9 . . ?
C21 C20 C19 118.9(3) . . ?
C21 C20 H20 120.5 . . ?
C19 C20 H20 120.5 . . ?
C25 C27 H27A 109.5 . . ?
C25 C27 H27B 109.5 . . ?
H27A C27 H27B 109.5 . . ?
C25 C27 H27C 109.5 . . ?
H27A C27 H27C 109.5 . . ?
H27B C27 H27C 109.5 . . ?
C27 C25 C26 110.6(3) . . ?
C27 C25 P1 110.2(2) . . ?
C26 C25 P1 114.3(2) . . ?
C27 C25 H25 107.1 . . ?
C26 C25 H25 107.1 . . ?
P1 C25 H25 107.1 . . ?
C14 C13 C22 105.0(2) . . ?
C14 C13 H13A 110.8 . . ?
C22 C13 H13A 110.8 . . ?
C14 C13 H13B 110.8 . . ?
C22 C13 H13B 110.8 . . ?
H13A C13 H13B 108.8 . . ?
C6 C7 C8 123.2(3) . . ?
C6 C7 H7 118.4 . . ?
C8 C7 H7 118.4 . . ?
C21 C22 C13 105.2(2) . . ?
C21 C22 H22A 110.7 . . ?
C13 C22 H22A 110.7 . . ?
C21 C22 H22B 110.7 . . ?
C13 C22 H22B 110.7 . . ?
H22A C22 H22B 108.8 . . ?
C14 C15 C16 118.2(3) . . ?
C14 C15 H15 120.9 . . ?
C16 C15 H15 120.9 . . ?
C29 C28 C30 110.7(3) . . ?
C29 C28 P1 109.3(2) . . ?
C30 C28 P1 112.0(2) . . ?
C29 C28 H28 108.3 . . ?
C30 C28 H28 108.3 . . ?
P1 C28 H28 108.3 . . ?
C34 C35 H35A 109.5 . . ?
C34 C35 H35B 109.5 . . ?
H35A C35 H35B 109.5 . . ?
C34 C35 H35C 109.5 . . ?
H35A C35 H35C 109.5 . . ?
H35B C35 H35C 109.5 . . ?
C35 C34 C36 112.3(3) . . ?
C35 C34 P2 113.5(2) . . ?
C36 C34 P2 112.3(2) . . ?
C35 C34 H34 106.0 . . ?
C36 C34 H34 106.0 . . ?
P2 C34 H34 106.0 . . ?
C33 C31 C32 110.5(3) . . ?
C33 C31 P2 111.3(2) . . ?
C32 C31 P2 109.9(2) . . ?
C33 C31 H31 108.4 . . ?
C32 C31 H31 108.4 . . ?
P2 C31 H31 108.4 . . ?
C28 C30 H30A 109.5 . . ?
C28 C30 H30B 109.5 . . ?
H30A C30 H30B 109.5 . . ?
C28 C30 H30C 109.5 . . ?
H30A C30 H30C 109.5 . . ?
H30B C30 H30C 109.5 . . ?
C31 C32 H32A 109.5 . . ?
C31 C32 H32B 109.5 . . ?
H32A C32 H32B 109.5 . . ?
C31 C32 H32C 109.5 . . ?
H32A C32 H32C 109.5 . . ?
H32B C32 H32C 109.5 . . ?
C34 C36 H36A 109.5 . . ?
C34 C36 H36B 109.5 . . ?
H36A C36 H36B 109.5 . . ?
C34 C36 H36C 109.5 . . ?
H36A C36 H36C 109.5 . . ?
H36B C36 H36C 109.5 . . ?
C28 C29 H29A 109.5 . . ?
C28 C29 H29B 109.5 . . ?
H29A C29 H29B 109.5 . . ?
C28 C29 H29C 109.5 . . ?
H29A C29 H29C 109.5 . . ?
H29B C29 H29C 109.5 . . ?
C25 C26 H26A 109.5 . . ?
C25 C26 H26B 109.5 . . ?
H26A C26 H26B 109.5 . . ?
C25 C26 H26C 109.5 . . ?
H26A C26 H26C 109.5 . . ?
H26B C26 H26C 109.5 . . ?
F3 C37 F2 108.2(3) . . ?
F3 C37 F1 105.8(3) . . ?
F2 C37 F1 106.4(3) . . ?
F3 C37 S1 112.7(3) . . ?
F2 C37 S1 111.1(3) . . ?
F1 C37 S1 112.2(3) . . ?
C31 C33 H33A 109.5 . . ?
C31 C33 H33B 109.5 . . ?
H33A C33 H33B 109.5 . . ?
C31 C33 H33C 109.5 . . ?
H33A C33 H33C 109.5 . . ?
H33B C33 H33C 109.5 . . ?

loop_
_geom_bond_atom_site_label_1
_geom_bond_atom_site_label_2
_geom_bond_distance
_geom_bond_site_symmetry_2
_geom_bond_publ_flag
Ge1 C17 1.933(3) . ?
Ge1 C5 1.945(3) . ?
Ge1 O1 2.013(2) . ?
Ge1 O2 2.056(2) . ?
Ge1 H1 1.43(3) . ?
P1 O1 1.520(2) . ?
P1 C6 1.780(3) . ?
P1 C25 1.803(3) . ?
P1 C28 1.810(3) . ?
P2 O2 1.517(2) . ?
P2 C18 1.785(3) . ?
P2 C31 1.813(3) . ?
P2 C34 1.814(3) . ?
S1 O3 1.416(3) . ?
S1 O4 1.436(3) . ?
S1 O5 1.440(3) . ?
S1 C37 1.798(4) . ?
F3 C37 1.326(4) . ?
F2 C37 1.326(4) . ?
C12 C11 1.408(4) . ?
C12 C6 1.440(4) . ?
C12 C5 1.444(4) . ?
C5 C4 1.386(4) . ?
F1 C37 1.344(4) . ?
C6 C7 1.388(4) . ?
C23 C21 1.404(4) . ?
C23 C14 1.408(4) . ?
C23 C24 1.408(4) . ?
C24 C18 1.435(4) . ?
C24 C17 1.438(4) . ?
C21 C20 1.364(4) . ?
C21 C22 1.508(4) . ?
C17 C16 1.378(4) . ?
C11 C2 1.402(4) . ?
C11 C9 1.422(4) . ?
C18 C19 1.394(4) . ?
C8 C9 1.360(4) . ?
C8 C7 1.396(4) . ?
C8 H8 0.9500 . ?
C9 C10 1.496(4) . ?
C4 C3 1.396(4) . ?
C4 H4 0.9500 . ?
C14 C15 1.364(4) . ?
C14 C13 1.506(4) . ?
C2 C3 1.367(4) . ?
C2 C1 1.499(4) . ?
C16 C15 1.399(4) . ?
C16 H16 0.9500 . ?
C19 C20 1.393(4) . ?
C19 H19 0.9500 . ?
C10 C1 1.553(4) . ?
C10 H10A 0.9900 . ?
C10 H10B 0.9900 . ?
C1 H1A 0.9900 . ?
C1 H1B 0.9900 . ?
C3 H3 0.9500 . ?
C20 H20 0.9500 . ?
C27 C25 1.523(4) . ?
C27 H27A 0.9800 . ?
C27 H27B 0.9800 . ?
C27 H27C 0.9800 . ?
C25 C26 1.528(4) . ?
C25 H25 1.0000 . ?
C13 C22 1.542(4) . ?
C13 H13A 0.9900 . ?
C13 H13B 0.9900 . ?
C7 H7 0.9500 . ?
C22 H22A 0.9900 . ?
C22 H22B 0.9900 . ?
C15 H15 0.9500 . ?
C28 C29 1.522(4) . ?
C28 C30 1.523(4) . ?
C28 H28 1.0000 . ?
C35 C34 1.535(4) . ?
C35 H35A 0.9800 . ?
C35 H35B 0.9800 . ?
C35 H35C 0.9800 . ?
C34 C36 1.536(4) . ?
C34 H34 1.0000 . ?
C31 C33 1.509(5) . ?
C31 C32 1.524(4) . ?
C31 H31 1.0000 . ?
C30 H30A 0.9800 . ?
C30 H30B 0.9800 . ?
C30 H30C 0.9800 . ?
C32 H32A 0.9800 . ?
C32 H32B 0.9800 . ?
C32 H32C 0.9800 . ?
C36 H36A 0.9800 . ?
C36 H36B 0.9800 . ?
C36 H36C 0.9800 . ?
C29 H29A 0.9800 . ?
C29 H29B 0.9800 . ?
C29 H29C 0.9800 . ?
C26 H26A 0.9800 . ?
C26 H26B 0.9800 . ?
C26 H26C 0.9800 . ?
C33 H33A 0.9800 . ?
C33 H33B 0.9800 . ?
C33 H33C 0.9800 . ?

loop_
_geom_torsion_atom_site_label_1
_geom_torsion_atom_site_label_2
_geom_torsion_atom_site_label_3
_geom_torsion_atom_site_label_4
_geom_torsion
_geom_torsion_site_symmetry_1
_geom_torsion_site_symmetry_2
_geom_torsion_site_symmetry_3
_geom_torsion_site_symmetry_4
_geom_torsion_publ_flag
C6 P1 O1 Ge1 -32.3(2) . . . . ?
C25 P1 O1 Ge1 88.94(19) . . . . ?
C28 P1 O1 Ge1 -151.47(16) . . . . ?
C18 P2 O2 Ge1 -45.43(18) . . . . ?
C31 P2 O2 Ge1 -161.74(14) . . . . ?
C34 P2 O2 Ge1 74.37(18) . . . . ?
C11 C12 C5 C4 0.3(4) . . . . ?
C6 C12 C5 C4 -179.3(3) . . . . ?
C11 C12 C5 Ge1 176.1(2) . . . . ?
C6 C12 C5 Ge1 -3.5(4) . . . . ?
C11 C12 C6 C7 1.1(4) . . . . ?
C5 C12 C6 C7 -179.3(3) . . . . ?
C11 C12 C6 P1 -175.1(2) . . . . ?
C5 C12 C6 P1 4.5(4) . . . . ?
O1 P1 C6 C7 -164.5(2) . . . . ?
C25 P1 C6 C7 74.4(3) . . . . ?
C28 P1 C6 C7 -45.3(3) . . . . ?
O1 P1 C6 C12 11.8(3) . . . . ?
C25 P1 C6 C12 -109.3(3) . . . . ?
C28 P1 C6 C12 131.0(2) . . . . ?
C21 C23 C24 C18 -3.8(4) . . . . ?
C14 C23 C24 C18 176.7(3) . . . . ?
C21 C23 C24 C17 176.4(3) . . . . ?
C14 C23 C24 C17 -3.1(4) . . . . ?
C14 C23 C21 C20 -180.0(3) . . . . ?
C24 C23 C21 C20 0.5(5) . . . . ?
C14 C23 C21 C22 -0.8(4) . . . . ?
C24 C23 C21 C22 179.7(3) . . . . ?
C23 C24 C17 C16 4.8(4) . . . . ?
C18 C24 C17 C16 -175.0(3) . . . . ?
C23 C24 C17 Ge1 -169.9(2) . . . . ?
C18 C24 C17 Ge1 10.3(4) . . . . ?
C6 C12 C11 C2 177.5(3) . . . . ?
C5 C12 C11 C2 -2.1(4) . . . . ?
C6 C12 C11 C9 -0.2(4) . . . . ?
C5 C12 C11 C9 -179.9(3) . . . . ?
C23 C24 C18 C19 3.8(4) . . . . ?
C17 C24 C18 C19 -176.4(3) . . . . ?
C23 C24 C18 P2 -167.6(2) . . . . ?
C17 C24 C18 P2 12.2(4) . . . . ?
O2 P2 C18 C19 -165.3(2) . . . . ?
C31 P2 C18 C19 -48.2(3) . . . . ?
C34 P2 C18 C19 73.6(3) . . . . ?
O2 P2 C18 C24 6.1(3) . . . . ?
C31 P2 C18 C24 123.3(2) . . . . ?
C34 P2 C18 C24 -114.9(3) . . . . ?
C7 C8 C9 C11 2.2(4) . . . . ?
C7 C8 C9 C10 -176.2(3) . . . . ?
C2 C11 C9 C8 -179.4(3) . . . . ?
C12 C11 C9 C8 -1.4(5) . . . . ?
C2 C11 C9 C10 -0.7(3) . . . . ?
C12 C11 C9 C10 177.3(3) . . . . ?
C12 C5 C4 C3 1.6(5) . . . . ?
Ge1 C5 C4 C3 -174.6(2) . . . . ?
C21 C23 C14 C15 179.2(3) . . . . ?
C24 C23 C14 C15 -1.3(5) . . . . ?
C21 C23 C14 C13 -0.1(4) . . . . ?
C24 C23 C14 C13 179.4(3) . . . . ?
C12 C11 C2 C3 2.1(5) . . . . ?
C9 C11 C2 C3 -179.9(3) . . . . ?
C12 C11 C2 C1 -177.2(3) . . . . ?
C9 C11 C2 C1 0.9(3) . . . . ?
C24 C17 C16 C15 -2.5(5) . . . . ?
Ge1 C17 C16 C15 172.6(2) . . . . ?
C24 C18 C19 C20 -0.6(5) . . . . ?
P2 C18 C19 C20 170.9(3) . . . . ?
C8 C9 C10 C1 178.8(3) . . . . ?
C11 C9 C10 C1 0.3(3) . . . . ?
C3 C2 C1 C10 -179.7(3) . . . . ?
C11 C2 C1 C10 -0.7(3) . . . . ?
C9 C10 C1 C2 0.2(3) . . . . ?
C11 C2 C3 C4 -0.1(4) . . . . ?
C1 C2 C3 C4 179.0(3) . . . . ?
C5 C4 C3 C2 -1.8(5) . . . . ?
C23 C21 C20 C19 2.9(5) . . . . ?
C22 C21 C20 C19 -176.0(3) . . . . ?
C18 C19 C20 C21 -2.9(5) . . . . ?
O1 P1 C25 C27 -58.9(3) . . . . ?
C6 P1 C25 C27 61.1(3) . . . . ?
C28 P1 C25 C27 -178.8(2) . . . . ?
O1 P1 C25 C26 175.9(2) . . . . ?
C6 P1 C25 C26 -64.1(3) . . . . ?
C28 P1 C25 C26 55.9(3) . . . . ?
C15 C14 C13 C22 -178.2(3) . . . . ?
C23 C14 C13 C22 0.9(3) . . . . ?
C12 C6 C7 C8 -0.3(5) . . . . ?
P1 C6 C7 C8 176.1(2) . . . . ?
C9 C8 C7 C6 -1.4(5) . . . . ?
C20 C21 C22 C13 -179.6(3) . . . . ?
C23 C21 C22 C13 1.4(3) . . . . ?
C14 C13 C22 C21 -1.4(3) . . . . ?
C23 C14 C15 C16 3.8(4) . . . . ?
C13 C14 C15 C16 -177.1(3) . . . . ?
C17 C16 C15 C14 -2.0(5) . . . . ?
O1 P1 C28 C29 -56.5(3) . . . . ?
C6 P1 C28 C29 -175.2(2) . . . . ?
C25 P1 C28 C29 64.1(3) . . . . ?
O1 P1 C28 C30 66.5(3) . . . . ?
C6 P1 C28 C30 -52.1(3) . . . . ?
C25 P1 C28 C30 -172.8(2) . . . . ?
O2 P2 C34 C35 170.9(2) . . . . ?
C18 P2 C34 C35 -69.6(3) . . . . ?
C31 P2 C34 C35 49.1(3) . . . . ?
O2 P2 C34 C36 42.2(3) . . . . ?
C18 P2 C34 C36 161.7(2) . . . . ?
C31 P2 C34 C36 -79.5(3) . . . . ?
O2 P2 C31 C33 -58.7(3) . . . . ?
C18 P2 C31 C33 -175.8(3) . . . . ?
C34 P2 C31 C33 64.4(3) . . . . ?
O2 P2 C31 C32 64.0(3) . . . . ?
C18 P2 C31 C32 -53.1(3) . . . . ?
C34 P2 C31 C32 -172.9(2) . . . . ?
O3 S1 C37 F3 60.3(3) . . . . ?
O4 S1 C37 F3 -177.9(3) . . . . ?
O5 S1 C37 F3 -59.2(3) . . . . ?
O3 S1 C37 F2 -178.1(3) . . . . ?
O4 S1 C37 F2 -56.3(3) . . . . ?
O5 S1 C37 F2 62.5(3) . . . . ?
O3 S1 C37 F1 -59.1(3) . . . . ?
O4 S1 C37 F1 62.7(3) . . . . ?
O5 S1 C37 F1 -178.5(2) . . . . ?
